data_4112000
loop_
_publ_author_name
'Nathan J. Silvernail'
'Arne Roth'
'Charles E. Schulz'
'Bruce C. Noll'
'W. Robert Scheidt'

_publ_contact_author_address
;Dept. of Chemistry and Biochemistry                    
251 Nieuwland Science Hall
University of Notre Dame                         
Notre Dame, IN 46556-5670     
;
_publ_contact_author_email scheidt.1@nd.edu
_publ_contact_author_fax '01 574 631 4044'
_publ_contact_author_name 'W. Robert Scheidt'
_publ_contact_author_phone '01 574 631 6816'
_publ_section_title
;
 Heme Carbonyls: Environmental Effects on \nC-O and Fe-C/C-O Bond Length
 Correlations
;
_journal_name_full 'Journal of the American Chemical Society'
_journal_page_first 14422
_journal_page_last 14433
_journal_paper_doi 10.1021/ja053148x
_journal_volume 127
_journal_year 2005
_chemical_compound_source synthesized
_chemical_formula_moiety 'C49 H34 Fe N6 O, C7 H8'
_chemical_formula_sum 'C56 H42 Fe N6 O'
_chemical_formula_weight 862.74
_chemical_name_common '[Fe(TPP)(2MeHIm)(CO)].C7H8'
_space_group_IT_number 14
_symmetry_cell_setting monoclinic
_symmetry_Int_Tables_number 14
_symmetry_space_group_name_Hall '-P 2yn'
_symmetry_space_group_name_H-M 'P 1 21/n 1'
_atom_sites_solution_hydrogens geom
_atom_sites_solution_primary direct
_atom_sites_solution_secondary difmap
_audit_creation_method SHELXL-97
_cell_angle_alpha 90.00
_cell_angle_beta 105.1980(10)
_cell_angle_gamma 90.00
_cell_formula_units_Z 4
_cell_length_a 13.1961(2)
_cell_length_b 23.4514(3)
_cell_length_c 14.2630(2)
_cell_measurement_reflns_used 7365
_cell_measurement_temperature 100(2)
_cell_measurement_theta_max 32.93
_cell_measurement_theta_min 2.28
_cell_volume 4259.55(11)
_computing_cell_refinement 'APEX2/SAINT (Bruker, 2004)'
_computing_data_collection 'APEX2 (Bruker, 2004)'
_computing_data_reduction 'SAINT/XPREP (Bruker, 2004; Sheldrick, 2001)'
_computing_molecular_graphics 'Platon (Spek, 2004)'
_computing_publication_material 'XCIF (Sheldrick, 2001)'
_computing_structure_refinement 'SHELXL-97 (Sheldrick, 1997)'
_computing_structure_solution 'SHELXS-97 (Sheldrick, 1990)'
_diffrn_ambient_temperature 100(2)
_diffrn_detector_area_resol_mean 8.33
_diffrn_measured_fraction_theta_full 0.999
_diffrn_measured_fraction_theta_max 0.999
_diffrn_measurement_device_type 'Bruker SMART APEX CCD'
_diffrn_measurement_method '\w and \f scans'
_diffrn_radiation_monochromator graphite
_diffrn_radiation_probe x-ray
_diffrn_radiation_type MoK\a
_diffrn_radiation_wavelength 0.71073
_diffrn_reflns_av_R_equivalents 0.0371
_diffrn_reflns_av_sigmaI/netI 0.0414
_diffrn_reflns_limit_h_max 19
_diffrn_reflns_limit_h_min -19
_diffrn_reflns_limit_k_max 35
_diffrn_reflns_limit_k_min -35
_diffrn_reflns_limit_l_max 21
_diffrn_reflns_limit_l_min -21
_diffrn_reflns_number 66278
_diffrn_reflns_theta_full 32.50
_diffrn_reflns_theta_max 32.50
_diffrn_reflns_theta_min 1.72
_diffrn_source 'fine-focus sealed tube'
_exptl_absorpt_coefficient_mu 0.404
_exptl_absorpt_correction_T_max 0.8987
_exptl_absorpt_correction_T_min 0.7759
_exptl_absorpt_correction_type multi-scan
_exptl_absorpt_process_details 'Blessing, R.H. ACTA Cryst. (1995) A51, 33-38'
_exptl_crystal_colour 'dark red'
_exptl_crystal_density_diffrn 1.345
_exptl_crystal_description plate
_exptl_crystal_F_000 1784
_exptl_crystal_recrystallization_method 'liquid diffusion (toluene/hexane)'
_exptl_crystal_size_max 0.66
_exptl_crystal_size_mid 0.39
_exptl_crystal_size_min 0.27
_refine_diff_density_max 0.850
_refine_diff_density_min -0.488
_refine_diff_density_rms 0.077
_refine_ls_extinction_method none
_refine_ls_goodness_of_fit_ref 1.028
_refine_ls_hydrogen_treatment mixed
_refine_ls_matrix_type full
_refine_ls_number_parameters 623
_refine_ls_number_reflns 15413
_refine_ls_number_restraints 0
_refine_ls_restrained_S_all 1.028
_refine_ls_R_factor_all 0.0618
_refine_ls_R_factor_gt 0.0446
_refine_ls_shift/su_max 0.001
_refine_ls_shift/su_mean 0.000
_refine_ls_structure_factor_coef Fsqd
_refine_ls_weighting_details 'calc w=1/[\s^2^(Fo^2^)+(0.0597P)^2^+2.5062P] where P=(Fo^2^+2Fc^2^)/3'
_refine_ls_weighting_scheme calc
_refine_ls_wR_factor_gt 0.1139
_refine_ls_wR_factor_ref 0.1252
_reflns_number_gt 12118
_reflns_number_total 15413
_reflns_threshold_expression >2sigma(I)
_cod_data_source_file ja053148xsi20050513_033432.cif
_cod_data_source_block '[Fe(TPP)(2-MeHIm)(CO)].C7H8'
_cod_original_cell_volume 4259.55(10)
_cod_original_sg_symbol_H-M 'P 21/n'
_cod_database_code 4112000

loop_
_symmetry_equiv_pos_as_xyz
'x, y, z'
'-x+1/2, y+1/2, -z+1/2'
'-x, -y, -z'
'x-1/2, -y-1/2, z-1/2'

loop_
_atom_site_label
_atom_site_type_symbol
_atom_site_fract_x
_atom_site_fract_y
_atom_site_fract_z
_atom_site_U_iso_or_equiv
_atom_site_adp_type
_atom_site_occupancy
_atom_site_symmetry_multiplicity
_atom_site_calc_flag
_atom_site_refinement_flags
_atom_site_disorder_group
Fe Fe 0.341015(14) 0.202891(7) 0.609438(13) 0.01285(5) Uani 1 1 d . .
N1 N 0.23397(8) 0.22432(5) 0.67805(8) 0.01479(19) Uani 1 1 d . .
N2 N 0.42934(8) 0.26923(5) 0.66914(8) 0.01481(19) Uani 1 1 d . .
N3 N 0.44757(8) 0.18138(5) 0.53965(8) 0.01489(19) Uani 1 1 d . .
N4 N 0.24956(8) 0.13898(5) 0.54669(8) 0.01432(19) Uani 1 1 d . .
C(a1 C 0.15577(10) 0.18982(6) 0.69436(9) 0.0162(2) Uani 1 1 d . .
C(a2 C 0.23327(10) 0.27259(5) 0.73185(9) 0.0163(2) Uani 1 1 d . .
C(a3 C 0.39787(10) 0.31471(5) 0.71571(9) 0.0157(2) Uani 1 1 d . .
C(a4 C 0.52989(10) 0.28124(6) 0.66470(10) 0.0162(2) Uani 1 1 d . .
C(a5 C 0.54904(10) 0.20141(5) 0.55793(9) 0.0160(2) Uani 1 1 d . .
C(a6 C 0.44005(10) 0.13766(5) 0.47350(9) 0.0153(2) Uani 1 1 d . .
C(a7 C 0.26231(10) 0.10527(5) 0.47162(9) 0.0149(2) Uani 1 1 d . .
C(a8 C 0.16067(10) 0.11909(5) 0.56900(9) 0.0151(2) Uani 1 1 d . .
C(b1 C 0.10837(11) 0.21632(6) 0.76358(10) 0.0202(3) Uani 1 1 d . .
H(b1 H 0.0555 0.2004 0.7898 0.024 Uiso 1 1 calc R .
C(b2 C 0.15378(11) 0.26836(6) 0.78411(10) 0.0209(3) Uani 1 1 d . .
H(b2 H 0.1365 0.2966 0.8251 0.025 Uiso 1 1 calc R .
C(b3 C 0.48007(11) 0.35702(6) 0.73911(10) 0.0194(2) Uani 1 1 d . .
H(b3 H 0.4771 0.3929 0.7692 0.023 Uiso 1 1 calc R .
C(b4 C 0.56227(11) 0.33585(6) 0.70989(11) 0.0200(2) Uani 1 1 d . .
H(b4 H 0.6287 0.3535 0.7176 0.024 Uiso 1 1 calc R .
C(b5 C 0.60664(10) 0.16867(6) 0.50338(10) 0.0183(2) Uani 1 1 d . .
H(b5 H 0.6785 0.1733 0.5046 0.022 Uiso 1 1 calc R .
C(b6 C 0.53881(10) 0.13003(6) 0.44993(10) 0.0177(2) Uani 1 1 d . .
H(b6 H 0.5537 0.1031 0.4055 0.021 Uiso 1 1 calc R .
C(b7 C 0.17527(10) 0.06663(5) 0.44135(10) 0.0168(2) Uani 1 1 d . .
H(b7 H 0.1636 0.0405 0.3887 0.020 Uiso 1 1 calc R .
C(b8 C 0.11304(10) 0.07453(5) 0.50233(10) 0.0167(2) Uani 1 1 d . .
H(b8 H 0.0501 0.0545 0.5013 0.020 Uiso 1 1 calc R .
C(m1 C 0.30390(10) 0.31797(5) 0.74268(9) 0.0165(2) Uani 1 1 d . .
C(m2 C 0.58927(10) 0.24851(6) 0.61657(10) 0.0167(2) Uani 1 1 d . .
C(m3 C 0.35172(10) 0.10350(5) 0.43699(9) 0.0152(2) Uani 1 1 d . .
C(m4 C 0.11980(10) 0.13984(5) 0.64343(9) 0.0159(2) Uani 1 1 d . .
C11 C 0.27646(10) 0.37121(6) 0.78822(10) 0.0182(2) Uani 1 1 d . .
C12 C 0.33044(12) 0.38878(6) 0.88115(11) 0.0220(3) Uani 1 1 d . .
H12 H 0.3875 0.3667 0.9179 0.026 Uiso 1 1 calc R .
C13 C 0.30108(13) 0.43846(6) 0.92042(11) 0.0246(3) Uani 1 1 d . .
H13 H 0.3381 0.4500 0.9840 0.030 Uiso 1 1 calc R .
C14 C 0.21827(12) 0.47116(6) 0.86756(12) 0.0237(3) Uani 1 1 d . .
H14 H 0.1996 0.5055 0.8942 0.028 Uiso 1 1 calc R .
C15 C 0.16292(12) 0.45362(7) 0.77580(13) 0.0285(3) Uani 1 1 d . .
H15 H 0.1055 0.4756 0.7395 0.034 Uiso 1 1 calc R .
C16 C 0.19175(12) 0.40354(7) 0.73678(12) 0.0262(3) Uani 1 1 d . .
H16 H 0.1529 0.3913 0.6741 0.031 Uiso 1 1 calc R .
C21 C 0.69883(11) 0.26714(6) 0.62212(11) 0.0194(2) Uani 1 1 d . .
C22 C 0.72703(13) 0.28360(7) 0.53846(12) 0.0277(3) Uani 1 1 d . .
H22 H 0.6760 0.2831 0.4775 0.033 Uiso 1 1 calc R .
C23 C 0.82934(14) 0.30074(8) 0.54352(15) 0.0349(4) Uani 1 1 d . .
H23 H 0.8479 0.3115 0.4860 0.042 Uiso 1 1 calc R .
C24 C 0.90389(13) 0.30218(7) 0.63189(15) 0.0333(4) Uani 1 1 d . .
H24 H 0.9736 0.3140 0.6352 0.040 Uiso 1 1 calc R .
C25 C 0.87666(12) 0.28640(7) 0.71556(13) 0.0285(3) Uani 1 1 d . .
H25 H 0.9279 0.2874 0.7764 0.034 Uiso 1 1 calc R .
C26 C 0.77465(11) 0.26908(6) 0.71114(11) 0.0222(3) Uani 1 1 d . .
H26 H 0.7565 0.2585 0.7690 0.027 Uiso 1 1 calc R .
C31 C 0.35959(10) 0.05824(5) 0.36510(9) 0.0159(2) Uani 1 1 d . .
C32 C 0.39005(11) 0.00291(6) 0.39659(10) 0.0197(2) Uani 1 1 d . .
H32 H 0.3999 -0.0067 0.4631 0.024 Uiso 1 1 calc R .
C33 C 0.40615(12) -0.03844(6) 0.33168(11) 0.0221(3) Uani 1 1 d . .
H33 H 0.4285 -0.0757 0.3542 0.027 Uiso 1 1 calc R .
C34 C 0.38933(12) -0.02498(6) 0.23393(11) 0.0221(3) Uani 1 1 d . .
H34 H 0.4008 -0.0529 0.1895 0.027 Uiso 1 1 calc R .
C35 C 0.35577(13) 0.02932(6) 0.20120(11) 0.0241(3) Uani 1 1 d . .
H35 H 0.3428 0.0383 0.1341 0.029 Uiso 1 1 calc R .
C36 C 0.34109(12) 0.07081(6) 0.26660(10) 0.0213(3) Uani 1 1 d . .
H36 H 0.3183 0.1079 0.2437 0.026 Uiso 1 1 calc R .
C41 C 0.03196(10) 0.10846(6) 0.66815(10) 0.0175(2) Uani 1 1 d . .
C42 C -0.06763(11) 0.13295(6) 0.65320(11) 0.0209(3) Uani 1 1 d . .
H42 H -0.0815 0.1692 0.6228 0.025 Uiso 1 1 calc R .
C43 C -0.14658(11) 0.10449(7) 0.68266(11) 0.0244(3) Uani 1 1 d . .
H43 H -0.2143 0.1212 0.6717 0.029 Uiso 1 1 calc R .
C44 C -0.12665(12) 0.05170(7) 0.72802(11) 0.0260(3) Uani 1 1 d . .
H44 H -0.1800 0.0327 0.7496 0.031 Uiso 1 1 calc R .
C45 C -0.02861(13) 0.02699(7) 0.74152(12) 0.0263(3) Uani 1 1 d . .
H45 H -0.0150 -0.0092 0.7721 0.032 Uiso 1 1 calc R .
C46 C 0.05009(12) 0.05465(6) 0.71076(11) 0.0227(3) Uani 1 1 d . .
H46 H 0.1165 0.0368 0.7188 0.027 Uiso 1 1 calc R .
C1 C 0.40501(10) 0.16115(6) 0.70817(10) 0.0180(2) Uani 1 1 d . .
O1 O 0.45089(10) 0.13633(5) 0.77538(9) 0.0315(3) Uani 1 1 d . .
C2 C 0.17470(11) 0.27010(6) 0.44663(10) 0.0211(3) Uani 1 1 d . .
C3 C 0.27402(14) 0.33322(7) 0.39577(12) 0.0299(3) Uani 1 1 d . .
H3 H 0.2963 0.3640 0.3627 0.036 Uiso 1 1 calc R .
C4 C 0.33531(12) 0.29777(6) 0.46188(11) 0.0241(3) Uani 1 1 d . .
H4 H 0.4098 0.2995 0.4830 0.029 Uiso 1 1 calc R .
N5 N 0.27289(9) 0.25833(5) 0.49439(8) 0.0179(2) Uani 1 1 d . .
C5 C 0.07710(12) 0.24058(7) 0.45239(12) 0.0284(3) Uani 1 1 d . .
H5a H 0.0685 0.2442 0.5183 0.043 Uiso 1 1 calc R .
H5b H 0.0816 0.2001 0.4366 0.043 Uiso 1 1 calc R .
H5c H 0.0167 0.2579 0.4061 0.043 Uiso 1 1 calc R .
N6 N 0.17295(11) 0.31523(6) 0.38669(10) 0.0273(3) Uani 1 1 d . .
H6 H 0.120(2) 0.3254(12) 0.350(2) 0.060(8) Uiso 1 1 d . .
C51 C 0.0559(3) -0.02292(15) 0.9895(3) 0.0653(14) Uani 0.5332(19) 1 d PG 1
C52 C 0.1385(3) -0.03519(13) 0.9490(3) 0.0785(19) Uani 0.5332(19) 1 d PG 1
C53 C 0.2019(3) 0.00854(19) 0.9308(3) 0.095(3) Uani 0.5332(19) 1 d PG 1
C55 C 0.1826(3) 0.06455(16) 0.9531(3) 0.090(2) Uani 0.5332(19) 1 d PG 1
C54 C 0.1001(4) 0.07682(13) 0.9935(3) 0.0736(16) Uani 0.5332(19) 1 d PG 1
C56 C 0.0367(3) 0.03309(18) 1.0117(3) 0.0742(19) Uani 0.5332(19) 1 d PG 1
C57 C -0.0164(7) -0.0688(3) 1.0046(5) 0.082(2) Uani 0.5332(19) 1 d P 1
C61 C 0.5277(3) -0.0285(3) 1.0176(4) 0.085(3) Uani 0.4668(19) 1 d PG 2
C62 C 0.5370(5) 0.0291(3) 0.9982(5) 0.134(7) Uani 0.4668(19) 1 d PG 2
C63 C 0.4475(7) 0.06180(18) 0.9616(4) 0.129(5) Uani 0.4668(19) 1 d PG 2
C64 C 0.3487(5) 0.0369(3) 0.9443(3) 0.153(6) Uani 0.4668(19) 1 d PG 2
C65 C 0.3394(3) -0.0207(3) 0.9637(3) 0.081(2) Uani 0.4668(19) 1 d PG 2
C66 C 0.4289(4) -0.05335(18) 1.0003(3) 0.079(2) Uani 0.4668(19) 1 d PG 2
C67 C 0.2386(11) -0.0437(7) 0.9490(8) 0.142(5) Uani 0.4668(19) 1 d P 2

loop_
_atom_site_aniso_label
_atom_site_aniso_U_11
_atom_site_aniso_U_22
_atom_site_aniso_U_33
_atom_site_aniso_U_23
_atom_site_aniso_U_13
_atom_site_aniso_U_12
Fe 0.01121(8) 0.01264(8) 0.01438(8) -0.00224(6) 0.00280(6) -0.00118(6)
N1 0.0135(5) 0.0143(4) 0.0167(5) -0.0028(4) 0.0040(4) -0.0026(4)
N2 0.0131(5) 0.0144(4) 0.0168(5) -0.0023(4) 0.0037(4) -0.0016(4)
N3 0.0128(4) 0.0148(4) 0.0170(5) -0.0021(4) 0.0038(4) -0.0015(4)
N4 0.0130(4) 0.0141(4) 0.0160(5) -0.0025(3) 0.0041(4) -0.0012(4)
C(a1 0.0142(5) 0.0174(5) 0.0176(5) -0.0038(4) 0.0053(4) -0.0020(4)
C(a2 0.0152(5) 0.0159(5) 0.0179(6) -0.0048(4) 0.0047(4) -0.0016(4)
C(a3 0.0148(5) 0.0141(5) 0.0178(5) -0.0028(4) 0.0035(4) -0.0016(4)
C(a4 0.0134(5) 0.0158(5) 0.0186(6) -0.0013(4) 0.0030(4) -0.0025(4)
C(a5 0.0129(5) 0.0172(5) 0.0178(5) -0.0007(4) 0.0042(4) -0.0010(4)
C(a6 0.0151(5) 0.0155(5) 0.0158(5) -0.0016(4) 0.0049(4) -0.0001(4)
C(a7 0.0143(5) 0.0142(5) 0.0156(5) -0.0022(4) 0.0027(4) -0.0013(4)
C(a8 0.0133(5) 0.0136(5) 0.0180(5) -0.0020(4) 0.0035(4) -0.0014(4)
C(b1 0.0189(6) 0.0227(6) 0.0213(6) -0.0072(5) 0.0096(5) -0.0055(5)
C(b2 0.0193(6) 0.0225(6) 0.0230(6) -0.0094(5) 0.0095(5) -0.0043(5)
C(b3 0.0181(6) 0.0153(5) 0.0247(6) -0.0042(5) 0.0052(5) -0.0035(5)
C(b4 0.0171(6) 0.0170(6) 0.0257(6) -0.0039(5) 0.0052(5) -0.0049(5)
C(b5 0.0148(5) 0.0202(6) 0.0212(6) -0.0015(5) 0.0067(5) -0.0003(5)
C(b6 0.0161(6) 0.0193(6) 0.0195(6) -0.0020(4) 0.0080(5) 0.0001(5)
C(b7 0.0165(6) 0.0148(5) 0.0183(6) -0.0037(4) 0.0030(4) -0.0021(4)
C(b8 0.0150(5) 0.0141(5) 0.0206(6) -0.0027(4) 0.0037(4) -0.0022(4)
C(m1 0.0155(5) 0.0152(5) 0.0181(5) -0.0038(4) 0.0032(4) -0.0013(4)
C(m2 0.0127(5) 0.0174(5) 0.0197(6) -0.0014(4) 0.0036(4) -0.0024(4)
C(m3 0.0155(5) 0.0138(5) 0.0164(5) -0.0019(4) 0.0046(4) -0.0002(4)
C(m4 0.0137(5) 0.0156(5) 0.0186(6) -0.0021(4) 0.0046(4) -0.0027(4)
C11 0.0164(6) 0.0164(5) 0.0227(6) -0.0050(5) 0.0067(5) -0.0027(4)
C12 0.0254(7) 0.0175(6) 0.0222(6) -0.0041(5) 0.0048(5) -0.0010(5)
C13 0.0315(8) 0.0192(6) 0.0238(7) -0.0063(5) 0.0085(6) -0.0037(6)
C14 0.0244(7) 0.0167(6) 0.0341(8) -0.0074(5) 0.0150(6) -0.0030(5)
C15 0.0206(7) 0.0244(7) 0.0390(9) -0.0070(6) 0.0051(6) 0.0043(6)
C16 0.0200(6) 0.0257(7) 0.0298(7) -0.0098(6) 0.0011(6) 0.0017(5)
C21 0.0148(6) 0.0173(5) 0.0265(6) -0.0041(5) 0.0063(5) -0.0023(5)
C22 0.0220(7) 0.0325(8) 0.0302(8) -0.0011(6) 0.0098(6) -0.0064(6)
C23 0.0291(8) 0.0372(9) 0.0444(10) -0.0013(7) 0.0205(8) -0.0091(7)
C24 0.0184(7) 0.0299(8) 0.0540(11) -0.0098(7) 0.0139(7) -0.0077(6)
C25 0.0146(6) 0.0261(7) 0.0423(9) -0.0120(6) 0.0033(6) -0.0022(5)
C26 0.0157(6) 0.0213(6) 0.0284(7) -0.0060(5) 0.0036(5) -0.0012(5)
C31 0.0148(5) 0.0155(5) 0.0182(5) -0.0036(4) 0.0057(4) -0.0012(4)
C32 0.0221(6) 0.0179(6) 0.0192(6) -0.0005(5) 0.0057(5) 0.0013(5)
C33 0.0237(7) 0.0171(6) 0.0263(7) -0.0026(5) 0.0080(5) 0.0014(5)
C34 0.0241(7) 0.0206(6) 0.0244(6) -0.0071(5) 0.0112(5) -0.0018(5)
C35 0.0325(8) 0.0232(6) 0.0188(6) -0.0033(5) 0.0107(6) -0.0016(6)
C36 0.0270(7) 0.0178(6) 0.0201(6) -0.0009(5) 0.0080(5) 0.0006(5)
C41 0.0175(6) 0.0174(5) 0.0190(6) -0.0051(4) 0.0071(5) -0.0044(5)
C42 0.0173(6) 0.0223(6) 0.0241(6) -0.0038(5) 0.0072(5) -0.0038(5)
C43 0.0178(6) 0.0291(7) 0.0285(7) -0.0076(6) 0.0099(5) -0.0059(5)
C44 0.0259(7) 0.0285(7) 0.0277(7) -0.0091(6) 0.0142(6) -0.0129(6)
C45 0.0315(8) 0.0209(6) 0.0291(7) -0.0017(5) 0.0126(6) -0.0079(6)
C46 0.0229(7) 0.0186(6) 0.0283(7) -0.0019(5) 0.0097(6) -0.0028(5)
C1 0.0156(5) 0.0175(6) 0.0209(6) -0.0039(4) 0.0045(5) -0.0009(4)
O1 0.0326(6) 0.0304(6) 0.0269(6) 0.0042(4) -0.0004(5) 0.0066(5)
C2 0.0199(6) 0.0226(6) 0.0196(6) 0.0005(5) 0.0028(5) 0.0023(5)
C3 0.0312(8) 0.0288(7) 0.0279(7) 0.0084(6) 0.0045(6) -0.0040(6)
C4 0.0235(7) 0.0249(7) 0.0229(6) 0.0034(5) 0.0043(5) -0.0033(5)
N5 0.0174(5) 0.0182(5) 0.0171(5) -0.0016(4) 0.0031(4) -0.0001(4)
C5 0.0171(6) 0.0348(8) 0.0306(8) 0.0063(6) 0.0015(6) -0.0003(6)
N6 0.0245(6) 0.0283(6) 0.0253(6) 0.0083(5) 0.0001(5) 0.0031(5)
C51 0.079(4) 0.077(4) 0.033(2) 0.001(2) 0.003(2) 0.015(3)
C52 0.096(5) 0.064(3) 0.059(3) -0.008(3) -0.007(3) 0.027(3)
C53 0.153(7) 0.057(3) 0.052(3) -0.010(3) -0.015(4) 0.016(4)
C55 0.116(6) 0.083(4) 0.049(3) -0.014(3) -0.016(3) 0.014(4)
C54 0.096(5) 0.071(4) 0.046(3) -0.012(2) 0.006(3) 0.000(4)
C56 0.119(6) 0.058(3) 0.040(2) 0.002(2) 0.011(3) 0.023(4)
C57 0.117(6) 0.061(4) 0.059(3) -0.013(3) 0.007(4) 0.012(4)
C61 0.108(7) 0.108(7) 0.051(4) -0.010(4) 0.041(4) -0.047(6)
C62 0.242(17) 0.115(8) 0.092(7) -0.062(6) 0.127(10) -0.120(11)
C63 0.271(16) 0.093(6) 0.058(4) 0.031(4) 0.105(8) 0.059(8)
C64 0.293(18) 0.134(9) 0.066(5) -0.045(5) 0.106(8) -0.114(11)
C65 0.106(6) 0.107(6) 0.036(3) -0.015(3) 0.029(3) -0.005(5)
C66 0.095(5) 0.107(6) 0.042(3) -0.031(4) 0.032(3) -0.028(5)
C67 0.132(10) 0.216(15) 0.082(6) -0.038(8) 0.037(6) -0.014(10)

loop_
_atom_type_symbol
_atom_type_description
_atom_type_scat_dispersion_real
_atom_type_scat_dispersion_imag
_atom_type_scat_source
C C 0.0033 0.0016 'International Tables Vol C Tables 4.2.6.8 and 6.1.1.4'
H H 0.0000 0.0000 'International Tables Vol C Tables 4.2.6.8 and 6.1.1.4'
N N 0.0061 0.0033 'International Tables Vol C Tables 4.2.6.8 and 6.1.1.4'
O O 0.0106 0.0060 'International Tables Vol C Tables 4.2.6.8 and 6.1.1.4'
Fe Fe 0.3463 0.8444 'International Tables Vol C Tables 4.2.6.8 and 6.1.1.4'

loop_
_geom_angle_atom_site_label_1
_geom_angle_atom_site_label_2
_geom_angle_atom_site_label_3
_geom_angle
_geom_angle_site_symmetry_1
_geom_angle_site_symmetry_3
C1 Fe N1 90.03(5) . .
C1 Fe N4 92.80(5) . .
N1 Fe N4 89.22(4) . .
C1 Fe N3 90.32(5) . .
N1 Fe N3 179.56(4) . .
N4 Fe N3 90.51(4) . .
C1 Fe N2 89.32(5) . .
N1 Fe N2 90.21(4) . .
N4 Fe N2 177.81(5) . .
N3 Fe N2 90.05(4) . .
C1 Fe N5 175.42(5) . .
N1 Fe N5 90.82(5) . .
N4 Fe N5 91.72(4) . .
N3 Fe N5 88.85(5) . .
N2 Fe N5 86.18(4) . .
C(a2 N1 C(a1 105.99(11) . .
C(a2 N1 Fe 126.64(9) . .
C(a1 N1 Fe 126.61(9) . .
C(a4 N2 C(a3 106.30(10) . .
C(a4 N2 Fe 127.08(9) . .
C(a3 N2 Fe 126.40(9) . .
C(a5 N3 C(a6 105.96(10) . .
C(a5 N3 Fe 126.74(9) . .
C(a6 N3 Fe 126.68(9) . .
C(a8 N4 C(a7 105.71(10) . .
C(a8 N4 Fe 127.36(8) . .
C(a7 N4 Fe 126.93(9) . .
N1 C(a1 C(m4 124.96(12) . .
N1 C(a1 C(b1 109.96(11) . .
C(m4 C(a1 C(b1 124.72(12) . .
N1 C(a2 C(m1 126.15(12) . .
N1 C(a2 C(b2 110.23(11) . .
C(m1 C(a2 C(b2 123.41(12) . .
N2 C(a3 C(m1 125.34(12) . .
N2 C(a3 C(b3 109.91(11) . .
C(m1 C(a3 C(b3 124.60(12) . .
N2 C(a4 C(m2 125.61(12) . .
N2 C(a4 C(b4 109.68(11) . .
C(m2 C(a4 C(b4 124.49(12) . .
N3 C(a5 C(m2 125.33(12) . .
N3 C(a5 C(b5 109.86(11) . .
C(m2 C(a5 C(b5 124.73(12) . .
N3 C(a6 C(m3 125.76(12) . .
N3 C(a6 C(b6 110.17(11) . .
C(m3 C(a6 C(b6 124.01(12) . .
N4 C(a7 C(m3 125.46(11) . .
N4 C(a7 C(b7 110.17(11) . .
C(m3 C(a7 C(b7 123.95(12) . .
N4 C(a8 C(m4 125.44(11) . .
N4 C(a8 C(b8 110.14(11) . .
C(m4 C(a8 C(b8 124.40(12) . .
C(b2 C(b1 C(a1 106.81(12) . .
C(b2 C(b1 H(b1 126.6 . .
C(a1 C(b1 H(b1 126.6 . .
C(b1 C(b2 C(a2 106.88(12) . .
C(b1 C(b2 H(b2 126.6 . .
C(a2 C(b2 H(b2 126.6 . .
C(b4 C(b3 C(a3 106.91(12) . .
C(b4 C(b3 H(b3 126.5 . .
C(a3 C(b3 H(b3 126.5 . .
C(b3 C(b4 C(a4 107.15(12) . .
C(b3 C(b4 H(b4 126.4 . .
C(a4 C(b4 H(b4 126.4 . .
C(b6 C(b5 C(a5 107.14(12) . .
C(b6 C(b5 H(b5 126.4 . .
C(a5 C(b5 H(b5 126.4 . .
C(b5 C(b6 C(a6 106.84(11) . .
C(b5 C(b6 H(b6 126.6 . .
C(a6 C(b6 H(b6 126.6 . .
C(b8 C(b7 C(a7 106.95(11) . .
C(b8 C(b7 H(b7 126.5 . .
C(a7 C(b7 H(b7 126.5 . .
C(b7 C(b8 C(a8 106.83(11) . .
C(b7 C(b8 H(b8 126.6 . .
C(a8 C(b8 H(b8 126.6 . .
C(a3 C(m1 C(a2 122.97(12) . .
C(a3 C(m1 C11 120.01(11) . .
C(a2 C(m1 C11 117.00(12) . .
C(a4 C(m2 C(a5 123.46(12) . .
C(a4 C(m2 C21 118.22(12) . .
C(a5 C(m2 C21 118.16(12) . .
C(a7 C(m3 C(a6 123.48(12) . .
C(a7 C(m3 C31 118.73(11) . .
C(a6 C(m3 C31 117.40(11) . .
C(a1 C(m4 C(a8 122.79(12) . .
C(a1 C(m4 C41 118.10(11) . .
C(a8 C(m4 C41 119.09(11) . .
C16 C11 C12 118.75(13) . .
C16 C11 C(m1 118.62(12) . .
C12 C11 C(m1 122.61(13) . .
C13 C12 C11 120.27(14) . .
C13 C12 H12 119.9 . .
C11 C12 H12 119.9 . .
C14 C13 C12 120.52(14) . .
C14 C13 H13 119.7 . .
C12 C13 H13 119.7 . .
C15 C14 C13 119.72(13) . .
C15 C14 H14 120.1 . .
C13 C14 H14 120.1 . .
C14 C15 C16 119.75(15) . .
C14 C15 H15 120.1 . .
C16 C15 H15 120.1 . .
C11 C16 C15 120.96(14) . .
C11 C16 H16 119.5 . .
C15 C16 H16 119.5 . .
C22 C21 C26 118.74(13) . .
C22 C21 C(m2 120.52(13) . .
C26 C21 C(m2 120.73(13) . .
C23 C22 C21 120.55(16) . .
C23 C22 H22 119.7 . .
C21 C22 H22 119.7 . .
C24 C23 C22 120.22(17) . .
C24 C23 H23 119.9 . .
C22 C23 H23 119.9 . .
C23 C24 C25 119.77(15) . .
C23 C24 H24 120.1 . .
C25 C24 H24 120.1 . .
C24 C25 C26 120.38(16) . .
C24 C25 H25 119.8 . .
C26 C25 H25 119.8 . .
C25 C26 C21 120.32(15) . .
C25 C26 H26 119.8 . .
C21 C26 H26 119.8 . .
C36 C31 C32 118.70(12) . .
C36 C31 C(m3 121.01(12) . .
C32 C31 C(m3 120.24(12) . .
C33 C32 C31 120.88(13) . .
C33 C32 H32 119.6 . .
C31 C32 H32 119.6 . .
C34 C33 C32 119.73(13) . .
C34 C33 H33 120.1 . .
C32 C33 H33 120.1 . .
C35 C34 C33 119.93(13) . .
C35 C34 H34 120.0 . .
C33 C34 H34 120.0 . .
C34 C35 C36 120.17(13) . .
C34 C35 H35 119.9 . .
C36 C35 H35 119.9 . .
C31 C36 C35 120.54(13) . .
C31 C36 H36 119.7 . .
C35 C36 H36 119.7 . .
C46 C41 C42 119.04(13) . .
C46 C41 C(m4 119.64(12) . .
C42 C41 C(m4 121.26(12) . .
C43 C42 C41 120.33(14) . .
C43 C42 H42 119.8 . .
C41 C42 H42 119.8 . .
C44 C43 C42 120.17(14) . .
C44 C43 H43 119.9 . .
C42 C43 H43 119.9 . .
C45 C44 C43 119.58(14) . .
C45 C44 H44 120.2 . .
C43 C44 H44 120.2 . .
C44 C45 C46 120.61(15) . .
C44 C45 H45 119.7 . .
C46 C45 H45 119.7 . .
C45 C46 C41 120.22(14) . .
C45 C46 H46 119.9 . .
C41 C46 H46 119.9 . .
O1 C1 Fe 175.96(13) . .
N5 C2 N6 109.83(13) . .
N5 C2 C5 128.34(13) . .
N6 C2 C5 121.82(13) . .
C4 C3 N6 105.38(14) . .
C4 C3 H3 127.3 . .
N6 C3 H3 127.3 . .
C3 C4 N5 109.95(14) . .
C3 C4 H4 125.0 . .
N5 C4 H4 125.0 . .
C2 N5 C4 105.89(12) . .
C2 N5 Fe 133.68(10) . .
C4 N5 Fe 120.02(9) . .
C2 C5 H5a 109.5 . .
C2 C5 H5b 109.5 . .
H5a C5 H5b 109.5 . .
C2 C5 H5c 109.5 . .
H5a C5 H5c 109.5 . .
H5b C5 H5c 109.5 . .
C2 N6 C3 108.95(13) . .
C2 N6 H6 121(2) . .
C3 N6 H6 130(2) . .
C56 C51 C52 146.2(5) 3_557 .
C56 C51 C56 86.9(6) 3_557 .
C52 C51 C56 120.0 . .
C52 C51 C57 120.8(4) . .
C56 C51 C57 119.1(4) . .
C52 C51 C51 154.5(3) . 3_557
C57 C51 C51 80.4(4) . 3_557
C53 C52 C51 120.0 . .
C52 C53 C55 120.0 . .
C54 C55 C53 120.0 . .
C57 C54 C55 148.7(4) 3_557 .
C55 C54 C56 120.0 . .
C57 C56 C51 87.1(7) 3_557 3_557
C57 C56 C54 54.0(6) 3_557 .
C51 C56 C54 141.1(5) 3_557 .
C57 C56 C51 152.7(5) 3_557 .
C51 C56 C51 93.1(5) 3_557 .
C54 C56 C51 120.0 . .
C57 C56 C56 130.3(7) 3_557 3_557
C54 C56 C56 156.3(3) . 3_557
C56 C57 C54 86.2(8) 3_557 3_557
C56 C57 C51 56.2(6) 3_557 .
C54 C57 C51 142.3(6) 3_557 .
C62 C61 C63 110.3(11) 3_657 3_657
C62 C61 C62 95.9(6) 3_657 .
C63 C61 C62 153.7(9) 3_657 .
C63 C61 C66 86.3(9) 3_657 .
C62 C61 C66 120.0 . .
C62 C61 C61 63.8(6) 3_657 3_657
C63 C61 C61 173.8(10) 3_657 3_657
C66 C61 C61 87.9(3) . 3_657
C62 C61 C64 170.8(12) 3_657 3_657
C63 C61 C64 60.7(5) 3_657 3_657
C62 C61 C64 93.0(8) . 3_657
C66 C61 C64 147.0(8) . 3_657
C61 C61 C64 125.1(9) 3_657 3_657
C62 C61 C66 106.7(10) 3_657 3_657
C63 C61 C66 142.8(8) 3_657 3_657
C66 C61 C66 130.9(5) . 3_657
C64 C61 C66 82.1(4) 3_657 3_657
C66 C62 C61 128(2) 3_657 3_657
C66 C62 C61 147.8(17) 3_657 .
C61 C62 C61 84.1(7) 3_657 .
C66 C62 C63 92.2(17) 3_657 .
C61 C62 C63 120.0 . .
C66 C62 C65 60.8(10) 3_657 3_657
C61 C62 C65 170.9(14) 3_657 3_657
C61 C62 C65 87.0(8) . 3_657
C63 C62 C65 153.0(8) . 3_657
C66 C62 C62 176.1(17) 3_657 3_657
C63 C62 C62 90.9(3) . 3_657
C65 C62 C62 116.0(9) 3_657 3_657
C61 C63 C64 86.3(5) 3_657 .
C64 C63 C62 120.0 . .
C61 C63 C66 60.7(7) 3_657 3_657
C64 C63 C66 147.0(5) . 3_657
C65 C64 C63 120.0 . .
C65 C64 C61 87.0(3) . 3_657
C64 C65 C66 120.0 . .
C64 C65 C67 118.4(8) . .
C66 C65 C67 121.5(8) . .
C64 C65 C62 93.0(3) . 3_657
C67 C65 C62 148.4(9) . 3_657
C62 C66 C65 92.2(8) 3_657 .
C65 C66 C61 120.0 . .
C62 C66 C63 60.8(8) 3_657 3_657
C65 C66 C63 153.0(5) . 3_657
C65 C66 C61 70.9(3) . 3_657
C63 C66 C61 82.2(4) 3_657 3_657

loop_
_geom_bond_atom_site_label_1
_geom_bond_atom_site_label_2
_geom_bond_distance
_geom_bond_site_symmetry_2
Fe C1 1.7410(14) .
Fe N1 1.9825(11) .
Fe N4 1.9843(11) .
Fe N3 1.9891(11) .
Fe N2 1.9959(11) .
Fe N5 2.1018(12) .
N1 C(a2 1.3689(16) .
N1 C(a1 1.3782(17) .
N2 C(a4 1.3740(17) .
N2 C(a3 1.3769(16) .
N3 C(a5 1.3778(16) .
N3 C(a6 1.3793(16) .
N4 C(a8 1.3750(16) .
N4 C(a7 1.3763(16) .
C(a1 C(m4 1.3950(18) .
C(a1 C(b1 1.4407(18) .
C(a2 C(m1 1.3962(18) .
C(a2 C(b2 1.4408(19) .
C(a3 C(m1 1.3934(18) .
C(a3 C(b3 1.4432(18) .
C(a4 C(m2 1.3987(19) .
C(a4 C(b4 1.4470(18) .
C(a5 C(m2 1.4031(18) .
C(a5 C(b5 1.4430(18) .
C(a6 C(m3 1.3976(18) .
C(a6 C(b6 1.4398(18) .
C(a7 C(m3 1.3941(18) .
C(a7 C(b7 1.4375(17) .
C(a8 C(m4 1.3983(18) .
C(a8 C(b8 1.4413(17) .
C(b1 C(b2 1.3573(19) .
C(b1 H(b1 0.9500 .
C(b2 H(b2 0.9500 .
C(b3 C(b4 1.354(2) .
C(b3 H(b3 0.9500 .
C(b4 H(b4 0.9500 .
C(b5 C(b6 1.3587(19) .
C(b5 H(b5 0.9500 .
C(b6 H(b6 0.9500 .
C(b7 C(b8 1.3564(19) .
C(b7 H(b7 0.9500 .
C(b8 H(b8 0.9500 .
C(m1 C11 1.4952(18) .
C(m2 C21 1.4924(18) .
C(m3 C31 1.4981(17) .
C(m4 C41 1.4913(18) .
C11 C16 1.390(2) .
C11 C12 1.3924(19) .
C12 C13 1.391(2) .
C12 H12 0.9500 .
C13 C14 1.385(2) .
C13 H13 0.9500 .
C14 C15 1.384(2) .
C14 H14 0.9500 .
C15 C16 1.395(2) .
C15 H15 0.9500 .
C16 H16 0.9500 .
C21 C22 1.394(2) .
C21 C26 1.396(2) .
C22 C23 1.392(2) .
C22 H22 0.9500 .
C23 C24 1.381(3) .
C23 H23 0.9500 .
C24 C25 1.384(3) .
C24 H24 0.9500 .
C25 C26 1.392(2) .
C25 H25 0.9500 .
C26 H26 0.9500 .
C31 C36 1.3930(19) .
C31 C32 1.3974(19) .
C32 C33 1.3950(19) .
C32 H32 0.9500 .
C33 C34 1.389(2) .
C33 H33 0.9500 .
C34 C35 1.388(2) .
C34 H34 0.9500 .
C35 C36 1.3960(19) .
C35 H35 0.9500 .
C36 H36 0.9500 .
C41 C46 1.394(2) .
C41 C42 1.398(2) .
C42 C43 1.392(2) .
C42 H42 0.9500 .
C43 C44 1.390(2) .
C43 H43 0.9500 .
C44 C45 1.384(2) .
C44 H44 0.9500 .
C45 C46 1.390(2) .
C45 H45 0.9500 .
C46 H46 0.9500 .
C1 O1 1.1488(17) .
C2 N5 1.3252(18) .
C2 N6 1.3569(19) .
C2 C5 1.483(2) .
C3 C4 1.354(2) .
C3 N6 1.372(2) .
C3 H3 0.9500 .
C4 N5 1.3962(19) .
C4 H4 0.9500 .
C5 H5a 0.9800 .
C5 H5b 0.9800 .
C5 H5c 0.9800 .
N6 H6 0.79(3) .
C51 C56 1.242(8) 3_557
C51 C52 1.3900 .
C51 C56 1.3900 .
C51 C57 1.492(9) .
C52 C53 1.3900 .
C53 C55 1.3900 .
C55 C54 1.3900 .
C54 C57 1.127(9) 3_557
C54 C56 1.3900 .
C56 C57 0.892(7) 3_557
C56 C51 1.242(7) 3_557
C57 C56 0.892(8) 3_557
C57 C54 1.127(11) 3_557
C61 C62 0.824(9) 3_657
C61 C63 0.869(12) 3_657
C61 C62 1.3900 .
C61 C64 1.591(9) 3_657
C62 C66 0.722(7) 3_657
C62 C61 0.824(9) 3_657
C62 C63 1.3900 .
C62 C65 1.591(14) 3_657
C62 C62 1.687(7) 3_657
C63 C61 0.869(11) 3_657
C63 C64 1.3900 .
C63 C66 1.591(18) 3_657
C64 C65 1.3900 .
C64 C61 1.591(10) 3_657
C65 C66 1.3900 .
C65 C67 1.400(14) .
C65 C62 1.591(9) 3_657
C66 C62 0.722(7) 3_657
C66 C63 1.591(11) 3_657
